data_4301337
loop_
_publ_author_name
'Aude Escande'
'Laure Gu\'en\'ee'
'Kerry-Lee Buchwalder'
'Claude Piguet'

_publ_contact_author_address
;Department of Inorganic, Analytical and Applied Chemistry
University of Geneva
30 quai E. Ansermet
CH-1211 Geneva 4
Switzerland
;
_publ_contact_author_email Laure.Guenee@unige.ch
_publ_contact_author_fax 41(22)3796830
_publ_contact_author_name 'Laure Gu\'en\'ee'
_publ_contact_author_phone 41(22)3796411
_publ_section_title
;
Complexation of Trivalent Lanthanides with Planar Tridentate Aromatic
Ligands Tuned by Counteranions and Steric Constraints
;
_journal_name_full 'Inorganic Chemistry'
_journal_page_first 1132
_journal_page_last 1147
_journal_paper_doi 10.1021/ic801908c
_journal_volume 48
_journal_year 2009
_chemical_formula_moiety 'C28 H26 F9 Lu N6 O10 S3'
_chemical_formula_sum 'C28 H26 F9 Lu N6 O10 S3'
_chemical_formula_weight 1048.70
_space_group_IT_number 14
_symmetry_cell_setting monoclinic
_symmetry_Int_Tables_number 14
_symmetry_space_group_name_Hall '-P 2yn'
_symmetry_space_group_name_H-M 'P 1 21/n 1'
_atom_sites_solution_hydrogens geom
_audit_conform_dict_name cif_core.dic
_audit_conform_dict_version 2.0.1
_audit_creation_date 2006-09-22
_audit_creation_method from_xtal_archive_file_using_CIFIO
_cell_angle_alpha 90.00000
_cell_angle_beta 100.471(7)
_cell_angle_gamma 90.00000
_cell_formula_units_Z 4
_cell_length_a 8.1253(4)
_cell_length_b 22.0172(11)
_cell_length_c 20.4872(12)
_cell_measurement_reflns_used 8000
_cell_measurement_temperature 220
_cell_measurement_theta_max 29.15
_cell_measurement_theta_min 4.6
_cell_volume 3604.1(3)
_computing_cell_refinement 'CELL (Stoe & Cie, 1999)'
_computing_data_collection 'EXPOSE (Stoe & Cie, 1999)'
_computing_data_reduction xtal_REFCAL_SORTRF
_computing_molecular_graphics gx3
_computing_publication_material xtal_BONDLA_CIFIO
_computing_structure_refinement xtal_CRYLSQ
_computing_structure_solution SIR97
_diffrn_ambient_pressure 100
_diffrn_ambient_temperature 220(2)
_diffrn_detector_area_resol_mean 6
_diffrn_measured_fraction_theta_full 1.000
_diffrn_measured_fraction_theta_max 1.000
_diffrn_measurement_device_type 'Stoe Ipds'
_diffrn_measurement_method \f
_diffrn_radiation_monochromator graphite
_diffrn_radiation_probe x-ray
_diffrn_radiation_type MoK\a
_diffrn_radiation_wavelength .71073
_diffrn_reflns_av_R_equivalents .045
_diffrn_reflns_limit_h_max 10
_diffrn_reflns_limit_h_min -10
_diffrn_reflns_limit_k_max 30
_diffrn_reflns_limit_k_min -30
_diffrn_reflns_limit_l_max 27
_diffrn_reflns_limit_l_min -27
_diffrn_reflns_number 49598.0
_diffrn_reflns_theta_full 28.90
_diffrn_reflns_theta_max 28.90
_diffrn_source 'fine-focus sealed tube'
_diffrn_source_type 'STOE IPDS'
_diffrn_standards_decay_% 0
_exptl_absorpt_coefficient_mu 3.02
_exptl_absorpt_correction_T_max 0.7329
_exptl_absorpt_correction_T_min 0.5846
_exptl_absorpt_correction_type numerical
_exptl_absorpt_process_details 'XRED (Stoe & Cie, 1999)'
_exptl_crystal_colour colorless
_exptl_crystal_density_diffrn 1.933
_exptl_crystal_description prism
_exptl_crystal_F_000 2064
_exptl_crystal_recrystallization_method 'slow diffusion of Et2O in acetonitrile solution'
_exptl_crystal_size_max 0.31
_exptl_crystal_size_mid 0.15
_exptl_crystal_size_min 0.11
_refine_diff_density_max 2.187
_refine_diff_density_min -1.121
_refine_ls_abs_structure_details none
_refine_ls_extinction_coef .00000
_refine_ls_extinction_method none
_refine_ls_goodness_of_fit_ref 1.442
_refine_ls_hydrogen_treatment mixed
_refine_ls_number_parameters 565
_refine_ls_number_reflns 6827
_refine_ls_R_factor_gt .028
_refine_ls_shift/su_max .003
_refine_ls_structure_factor_coef F
_refine_ls_weighting_details \w=1/[\s^2^(Fo)+0.0002(Fo^2^)]
_refine_ls_weighting_scheme calc
_refine_ls_wR_factor_ref .034
_reflns_number_gt 6551
_reflns_number_total 8997
_reflns_threshold_expression refl_observed_if_F____>_4.00_sigma(F___)
_cod_data_source_file ic801908c_si_001_3.cif
_cod_data_source_block 2
_cod_original_sg_symbol_H-M 'P 21/n'
_cod_database_code 4301337

loop_
_symmetry_equiv_pos_as_xyz
+x,+y,+z
1/2-x,1/2+y,1/2-z
-x,-y,-z
1/2+x,1/2-y,1/2+z

loop_
_atom_site_label
_atom_site_fract_x
_atom_site_fract_y
_atom_site_fract_z
_atom_site_U_iso_or_equiv
_atom_site_occupancy
_atom_site_adp_type
Lu .03550(2) .664772(6) .324774(7) .01330(7) 1.00000 Uani
C1 .1633(5) .78830(15) .40706(18) .0167(17) 1.00000 Uani
C2 .1712(5) .72269(16) .48724(18) .0188(17) 1.00000 Uani
C3 .1761(6) .67088(17) .52673(19) .0241(19) 1.00000 Uani
C4 .2148(7) .67969(19) .5955(3) .030(3) 1.00000 Uani
C5 .2441(6) .7372(2) .6237(2) .029(3) 1.00000 Uani
C6 .2424(6) .78867(19) .5854(2) .026(2) 1.00000 Uani
C7 .2071(5) .78020(17) .51634(19) .0209(18) 1.00000 Uani
C8 .1524(5) .81006(16) .33883(19) .0183(17) 1.00000 Uani
C9 .1507(6) .87042(17) .3176(3) .025(2) 1.00000 Uani
C10 .1462(6) .88286(18) .2508(3) .029(3) 1.00000 Uani
C11 .1464(6) .83538(18) .2064(2) .0250(18) 1.00000 Uani
C12 .1478(5) .77608(16) .23077(19) .0192(18) 1.00000 Uani
C13 .1466(5) .71991(16) .19080(18) .0183(17) 1.00000 Uani
C14 .1027(5) .62507(17) .16516(18) .0197(18) 1.00000 Uani
C15 .0612(6) .56322(18) .1618(2) .0237(19) 1.00000 Uani
C16 .0810(6) .53224(19) .1052(3) .028(3) 1.00000 Uani
C17 .1416(6) .5611(2) .0528(3) .030(3) 1.00000 Uani
C18 .1836(6) .6218(2) .0550(3) .028(3) 1.00000 Uani
C19 .1622(6) .65311(17) .11257(19) .0212(18) 1.00000 Uani
C20 .2730(7) .7569(2) .0921(3) .030(3) 1.00000 Uani
C21 .1515(8) .7860(3) .0364(3) .042(3) 1.00000 Uani
C22 .2308(6) .88655(17) .4750(3) .026(2) 1.00000 Uani
C23 .0674(7) .92134(19) .4717(3) .036(3) 1.00000 Uani
C24 -.3838(7) .5415(2) .1896(3) .034(3) 1.00000 Uani
C25 .0346(7) .45697(19) .3660(3) .040(3) 1.00000 Uani
C26 -.3594(7) .8319(2) .3015(3) .036(3) 1.00000 Uani
C27 -.2214(6) .59805(18) .4237(2) .027(2) 1.00000 Uani
C28 -.3529(7) .5631(3) .4458(3) .038(3) 1.00000 Uani
N1 .1447(4) .76425(13) .29479(16) .0173(15) 1.00000 Uani
N2 .1429(5) .72932(13) .41875(15) .0178(15) 1.00000 Uani
N3 .2032(5) .82084(13) .46457(16) .0192(15) 1.00000 Uani
N4 .0936(4) .66809(14) .21406(15) .0184(14) 1.00000 Uani
N5 .1910(5) .71378(14) .13059(16) .0205(16) 1.00000 Uani
N6 -.1201(5) .62509(14) .40539(16) .0219(16) 1.00000 Uani
O1 -.1955(4) .62250(13) .25459(14) .0240(14) 1.00000 Uani
O2 -.4690(5) .65476(14) .19623(19) .0412(19) 1.00000 Uani
O3 -.4443(5) .59226(15) .29538(16) .0335(17) 1.00000 Uani
O4 .0911(4) .56327(12) .32564(14) .0258(14) 1.00000 Uani
O5 .3246(5) .49354(15) .3508(2) .044(2) 1.00000 Uani
O6 .2049(6) .53852(15) .43999(17) .0434(19) 1.00000 Uani
O7 -.1820(4) .73529(12) .32241(14) .0226(14) 1.00000 Uani
O8 -.4363(5) .74180(14) .37019(17) .0350(17) 1.00000 Uani
O9 -.1922(5) .80202(14) .41613(16) .0338(17) 1.00000 Uani
O10 .3210(4) .65236(12) .34841(15) .0235(14) 1.00000 Uani
S1 -.37458(13) .61112(4) .23896(5) .0205(5) 1.00000 Uani
S2 .18256(15) .51957(4) .37217(6) .0253(5) 1.00000 Uani
S3 -.28469(13) .77111(4) .36018(5) .0204(5) 1.00000 Uani
F1 -.2891(5) .49849(13) .22119(19) .0584(19) 1.00000 Uani
F2 -.5403(5) .52048(14) .17632(18) .0536(18) 1.00000 Uani
F3 -.3337(5) .55177(17) .13199(16) .060(3) 1.00000 Uani
F4 -.1059(5) .47262(15) .3851(3) .078(3) 1.00000 Uani
F5 .0001(5) .43612(14) .3046(2) .064(3) 1.00000 Uani
F6 .1045(6) .41087(14) .4046(3) .069(3) 1.00000 Uani
F7 -.4455(5) .87237(14) .32943(19) .060(2) 1.00000 Uani
F8 -.2333(5) .86024(14) .2815(2) .060(2) 1.00000 Uani
F9 -.4598(5) .81002(16) .24782(16) .0526(19) 1.00000 Uani
H1 .401(6) .6862(17) .360(3) .04000 1.00000 Uiso
H2 .395(6) .630(3) .323(3) .04000 1.00000 Uiso
H3 .348(8) .732(3) .073(3) .04000 1.00000 Uiso
H4 .333(8) .784(3) .125(3) .04000 1.00000 Uiso
H5 .164(7) .9053(15) .348(2) .04000 1.00000 Uiso
H6 .049(7) .490(3) .102(3) .04000 1.00000 Uiso
H7 .149(7) .6315(12) .506(3) .04000 1.00000 Uiso
H8 .263(7) .8279(12) .608(3) .04000 1.00000 Uiso
H9 .203(7) .6482(17) .628(2) .04000 1.00000 Uiso
H10 .150(7) .845(3) .157(3) .04000 1.00000 Uiso
H11 .213(7) .639(3) .018(3) .04000 1.00000 Uiso
H12 .132(7) .926(3) .232(3) .04000 1.00000 Uiso
H13 .140(7) .541(3) .0102(13) .04000 1.00000 Uiso
H14 .022(7) .544(3) .1991(18) .04000 1.00000 Uiso
H15 .258(7) .739(3) .6722(6) .04000 1.00000 Uiso
H16 .302(6) .895(3) .5179(14) .04000 1.00000 Uiso
H17 .290(6) .902(3) .441(2) .04000 1.00000 Uiso
H18 .00605 .91101 .50708 .04000 1.00000 Uiso
H19 .08138 .96520 .47482 .04000 1.00000 Uiso
H20 -.01307 .91504 .43077 .04000 1.00000 Uiso
H21 .05876 .80727 .05094 .04000 1.00000 Uiso
H22 .20235 .81650 .01161 .04000 1.00000 Uiso
H23 .09772 .75755 .00275 .04000 1.00000 Uiso
H24 -.41142 .53462 .41238 .04000 1.00000 Uiso
H25 -.31304 .53758 .48496 .04000 1.00000 Uiso
H26 -.44231 .58784 .45859 .04000 1.00000 Uiso

loop_
_atom_site_aniso_label
_atom_site_aniso_U_11
_atom_site_aniso_U_22
_atom_site_aniso_U_33
_atom_site_aniso_U_12
_atom_site_aniso_U_13
_atom_site_aniso_U_23
Lu .01321(9) .01304(7) .01390(7) -.00165(7) .00317(5) -.00115(6)
C1 .013(3) .0176(15) .0199(18) -.0020(13) .0050(14) -.0035(13)
C2 .014(3) .0229(17) .0182(17) -.0003(14) -.0002(14) -.0027(14)
C3 .025(3) .0233(18) .0221(18) -.0032(16) -.0015(15) -.0043(15)
C4 .035(3) .033(3) .022(2) -.0064(17) .0003(18) .0085(16)
C5 .028(3) .041(3) .0171(19) -.0027(18) -.0004(17) -.0024(16)
C6 .024(3) .031(2) .0224(19) -.0061(16) .0050(17) -.0084(16)
C7 .016(3) .0258(18) .0210(18) -.0031(14) .0029(15) -.0061(14)
C8 .013(3) .0169(16) .0255(19) -.0019(13) .0037(15) -.0021(14)
C9 .027(3) .0180(17) .030(3) -.0014(15) .0069(18) -.0014(15)
C10 .034(3) .0212(18) .033(3) .0010(16) .0136(19) .0074(16)
C11 .029(3) .0240(17) .0234(18) -.0050(17) .0074(16) .0043(16)
C12 .015(3) .0222(17) .0211(18) -.0018(14) .0053(15) .0011(14)
C13 .016(3) .0223(17) .0172(17) .0006(14) .0035(14) .0014(13)
C14 .018(3) .0257(17) .0154(17) .0019(14) .0026(15) -.0049(14)
C15 .023(3) .0260(19) .0215(19) .0013(15) .0028(16) -.0041(15)
C16 .026(3) .029(2) .028(3) .0036(16) .0002(18) -.0086(17)
C17 .025(3) .040(3) .024(3) .0083(18) -.0006(18) -.0088(17)
C18 .025(3) .039(3) .0206(19) .0060(17) .0073(17) -.0029(17)
C19 .013(3) .029(2) .0216(18) -.0000(14) .0021(15) -.0017(15)
C20 .034(3) .033(3) .028(3) -.0063(18) .017(2) -.0003(17)
C21 .061(4) .040(3) .027(3) -.001(3) .015(3) .0089(19)
C22 .028(3) .0216(18) .029(3) -.0070(15) .0055(18) -.0101(16)
C23 .036(3) .0240(19) .052(3) .0005(17) .018(3) -.0072(19)
C24 .025(3) .035(3) .040(3) -.0061(18) .000(2) -.0126(19)
C25 .036(4) .0211(19) .063(4) -.0015(18) .007(3) .003(2)
C26 .027(3) .029(2) .055(3) .0081(18) .011(3) .005(3)
C27 .032(3) .0259(19) .0225(19) -.0000(17) .0022(18) .0008(15)
C28 .039(4) .043(3) .033(3) -.010(3) .006(3) .011(2)
N1 .0135(18) .0188(14) .0197(15) -.0029(11) .0028(12) -.0002(11)
N2 .0167(19) .0182(14) .0179(15) -.0004(12) .0012(12) -.0018(11)
N3 .0160(19) .0196(14) .0214(16) -.0045(11) .0021(13) -.0047(11)
N4 .0184(18) .0198(14) .0174(14) -.0031(12) .0047(12) -.0024(12)
N5 .0182(19) .0262(16) .0183(15) -.0014(13) .0065(13) -.0019(12)
N6 .023(3) .0223(15) .0216(16) -.0029(13) .0075(14) .0012(12)
O1 .0155(17) .0297(14) .0266(15) -.0038(11) .0034(12) -.0068(11)
O2 .032(3) .0355(18) .052(3) .0010(14) -.0037(16) .0121(15)
O3 .026(2) .0434(17) .0349(17) -.0014(13) .0151(14) .0012(14)
O4 .0322(19) .0167(12) .0278(15) -.0031(11) .0034(13) .0000(11)
O5 .035(3) .0342(17) .066(3) .0047(14) .0147(18) -.0100(17)
O6 .064(3) .0328(17) .0312(18) .0042(16) .0024(17) -.0033(14)
O7 .0218(17) .0207(12) .0253(14) .0032(11) .0040(12) -.0022(11)
O8 .025(2) .0419(17) .0405(18) -.0123(13) .0117(15) -.0011(14)
O9 .025(2) .0405(18) .0350(17) -.0014(13) .0018(14) -.0159(14)
O10 .0175(17) .0220(13) .0314(15) -.0015(10) .0056(12) -.0026(11)
S1 .0161(6) .0212(4) .0237(5) -.0016(4) .0020(4) -.0001(4)
S2 .0289(7) .0169(4) .0289(6) .0000(4) .0022(5) -.0003(4)
S3 .0161(6) .0208(4) .0247(5) -.0020(4) .0046(4) -.0029(4)
F1 .056(3) .0282(14) .084(3) .0109(14) -.0044(18) -.0114(15)
F2 .0303(19) .0497(17) .077(3) -.0170(14) .0000(16) -.0259(16)
F3 .065(3) .080(3) .0385(17) -.0145(18) .0171(17) -.0260(16)
F4 .056(3) .0433(18) .149(5) -.0026(16) .057(3) .007(3)
F5 .065(3) .0401(17) .078(3) -.0122(16) -.0117(19) -.0204(17)
F6 .076(3) .0286(15) .099(3) -.0074(15) .006(3) .0263(17)
F7 .056(3) .0409(16) .085(3) .0298(15) .0151(19) .0002(17)
F8 .042(3) .0447(17) .095(3) .0010(14) .0194(19) .0391(18)
F9 .042(3) .068(2) .0428(18) .0089(15) -.0065(15) .0116(15)

loop_
_atom_type_symbol
_atom_type_scat_source
_atom_type_scat_dispersion_real
_atom_type_scat_dispersion_imag
C Int._Tables_Vol_IV_Tables_2.2B_and_2.3.1 .002 .002
H Int._Tables_Vol_IV_Tables_2.2B_and_2.3.1 0 0
O Int._Tables_Vol_IV_Tables_2.2B_and_2.3.1 .008 .006
N Int._Tables_Vol_IV_Tables_2.2B_and_2.3.1 .004 .003
F Int._Tables_Vol_IV_Tables_2.2B_and_2.3.1 .014 .01
S Int._Tables_Vol_IV_Tables_2.2B_and_2.3.1 .11 .124
Lu Int._Tables_Vol_IV_Tables_2.2B_and_2.3.1 -.988 5.858

loop_
_geom_angle_atom_site_label_1
_geom_angle_atom_site_label_2
_geom_angle_atom_site_label_3
_geom_angle_site_symmetry_1
_geom_angle_site_symmetry_2
_geom_angle_site_symmetry_3
_geom_angle
O4 Lu O10 . . . 71.98(10)
O4 Lu O1 . . . 75.56(10)
O4 Lu O7 . . . 142.79(11)
O4 Lu N4 . . . 87.96(11)
O4 Lu N6 . . . 76.58(12)
O4 Lu N2 . . . 121.76(10)
O4 Lu N1 . . . 141.99(12)
O10 Lu O1 . . . 138.45(11)
O10 Lu O7 . . . 144.17(9)
O10 Lu N4 . . . 80.70(11)
O10 Lu N6 . . . 116.50(11)
O10 Lu N2 . . . 72.46(11)
O10 Lu N1 . . . 76.39(10)
O1 Lu O7 . . . 74.53(10)
O1 Lu N4 . . . 72.84(11)
O1 Lu N6 . . . 79.35(11)
O1 Lu N2 . . . 148.63(11)
O1 Lu N1 . . . 118.80(10)
O7 Lu N4 . . . 103.71(10)
O7 Lu N6 . . . 76.57(11)
O7 Lu N2 . . . 77.85(10)
O7 Lu N1 . . . 73.30(11)
N4 Lu N6 . . . 150.84(11)
N4 Lu N2 . . . 128.94(11)
N4 Lu N1 . . . 66.34(11)
N6 Lu N2 . . . 80.03(11)
N6 Lu N1 . . . 137.96(11)
N2 Lu N1 . . . 65.54(11)
N2 C1 N3 . . . 111.9(4)
N2 C1 C8 . . . 120.1(4)
N3 C1 C8 . . . 127.9(4)
N2 C2 C3 . . . 130.9(4)
N2 C2 C7 . . . 108.5(4)
C3 C2 C7 . . . 120.6(4)
H7 C3 C2 . . . 119(3)
H7 C3 C4 . . . 124(3)
C2 C3 C4 . . . 116.6(4)
H9 C4 C5 . . . 113(3)
H9 C4 C3 . . . 123(3)
C5 C4 C3 . . . 122.2(4)
H15 C5 C6 . . . 122(3)
H15 C5 C4 . . . 116(3)
C6 C5 C4 . . . 121.9(4)
H8 C6 C5 . . . 118(3)
H8 C6 C7 . . . 125(3)
C5 C6 C7 . . . 116.4(4)
N3 C7 C6 . . . 131.2(4)
N3 C7 C2 . . . 106.4(4)
C6 C7 C2 . . . 122.3(4)
N1 C8 C9 . . . 120.5(4)
N1 C8 C1 . . . 112.4(3)
C9 C8 C1 . . . 127.1(4)
H5 C9 C10 . . . 116(3)
H5 C9 C8 . . . 124(3)
C10 C9 C8 . . . 119.4(4)
H12 C10 C11 . . . 117(3)
H12 C10 C9 . . . 123(4)
C11 C10 C9 . . . 119.6(4)
H10 C11 C10 . . . 120(3)
H10 C11 C12 . . . 122(3)
C10 C11 C12 . . . 118.1(4)
N1 C12 C11 . . . 122.0(4)
N1 C12 C13 . . . 112.2(4)
C11 C12 C13 . . . 125.7(4)
N4 C13 N5 . . . 113.3(4)
N4 C13 C12 . . . 119.0(4)
N5 C13 C12 . . . 127.6(4)
N4 C14 C15 . . . 130.8(4)
N4 C14 C19 . . . 109.0(4)
C15 C14 C19 . . . 120.3(4)
H14 C15 C16 . . . 123(3)
H14 C15 C14 . . . 120(3)
C16 C15 C14 . . . 117.2(4)
H6 C16 C15 . . . 118(4)
H6 C16 C17 . . . 121(4)
C15 C16 C17 . . . 121.8(4)
H13 C17 C18 . . . 115(3)
H13 C17 C16 . . . 122(3)
C18 C17 C16 . . . 122.0(5)
H11 C18 C17 . . . 119(4)
H11 C18 C19 . . . 125(4)
C17 C18 C19 . . . 115.8(5)
N5 C19 C14 . . . 106.5(4)
N5 C19 C18 . . . 130.7(4)
C14 C19 C18 . . . 122.8(4)
H3 C20 H4 . . . 112(5)
H3 C20 N5 . . . 103(4)
H3 C20 C21 . . . 108(4)
H4 C20 N5 . . . 104(4)
H4 C20 C21 . . . 116(4)
N5 C20 C21 . . . 112.4(5)
H23 C21 H22 . . . 104.5
H23 C21 H21 . . . 104.6
H23 C21 C20 . . . 114.3
H22 C21 H21 . . . 104.5
H22 C21 C20 . . . 113.8
H21 C21 C20 . . . 114.0
H17 C22 H16 . . . 106(4)
H17 C22 N3 . . . 109(3)
H17 C22 C23 . . . 109(3)
H16 C22 N3 . . . 111(3)
H16 C22 C23 . . . 109(3)
N3 C22 C23 . . . 112.3(4)
H19 C23 H20 . . . 104.5
H19 C23 H18 . . . 104.5
H19 C23 C22 . . . 113.9
H20 C23 H18 . . . 104.6
H20 C23 C22 . . . 114.2
H18 C23 C22 . . . 114.0
F1 C24 F2 . . . 107.5(4)
F1 C24 F3 . . . 108.2(5)
F1 C24 S1 . . . 111.8(4)
F2 C24 F3 . . . 108.0(4)
F2 C24 S1 . . . 110.2(4)
F3 C24 S1 . . . 111.0(4)
F4 C25 F5 . . . 109.2(5)
F4 C25 F6 . . . 108.6(5)
F4 C25 S2 . . . 112.2(4)
F5 C25 F6 . . . 106.9(4)
F5 C25 S2 . . . 110.7(4)
F6 C25 S2 . . . 109.1(4)
F7 C26 F8 . . . 108.3(4)
F7 C26 F9 . . . 107.8(4)
F7 C26 S3 . . . 110.3(4)
F8 C26 F9 . . . 107.8(5)
F8 C26 S3 . . . 111.5(4)
F9 C26 S3 . . . 111.0(4)
N6 C27 C28 . . . 178.9(5)
H26 C28 H25 . . . 104.5
H26 C28 H24 . . . 104.6
H26 C28 C27 . . . 114.3
H25 C28 H24 . . . 104.4
H25 C28 C27 . . . 113.9
H24 C28 C27 . . . 114.1
C12 N1 C8 . . . 120.2(4)
C12 N1 Lu . . . 119.0(3)
C8 N1 Lu . . . 118.0(3)
C1 N2 C2 . . . 106.3(3)
C1 N2 Lu . . . 117.8(3)
C2 N2 Lu . . . 135.3(3)
C1 N3 C7 . . . 106.9(3)
C1 N3 C22 . . . 130.2(4)
C7 N3 C22 . . . 122.8(4)
C13 N4 C14 . . . 105.2(4)
C13 N4 Lu . . . 119.6(3)
C14 N4 Lu . . . 134.9(3)
C13 N5 C19 . . . 106.1(4)
C13 N5 C20 . . . 130.3(4)
C19 N5 C20 . . . 123.2(4)
C27 N6 Lu . . . 156.5(3)
S1 O1 Lu . . . 149.65(19)
S2 O4 Lu . . . 136.75(17)
S3 O7 Lu . . . 147.50(17)
H1 O10 H2 . . . 94(4)
H1 O10 Lu . . . 124(3)
H2 O10 Lu . . . 129(3)
O2 S1 O3 . . . 116.2(3)
O2 S1 O1 . . . 115.1(2)
O2 S1 C24 . . . 105.2(3)
O3 S1 O1 . . . 113.41(18)
O3 S1 C24 . . . 102.7(3)
O1 S1 C24 . . . 101.8(2)
O5 S2 O6 . . . 116.6(3)
O5 S2 O4 . . . 114.1(3)
O5 S2 C25 . . . 103.6(3)
O6 S2 O4 . . . 113.70(19)
O6 S2 C25 . . . 104.8(3)
O4 S2 C25 . . . 101.7(2)
O9 S3 O8 . . . 116.1(3)
O9 S3 O7 . . . 114.45(19)
O9 S3 C26 . . . 104.1(2)
O8 S3 O7 . . . 114.71(18)
O8 S3 C26 . . . 103.4(3)
O7 S3 C26 . . . 101.5(3)

loop_
_geom_bond_atom_site_label_1
_geom_bond_atom_site_label_2
_geom_bond_site_symmetry_1
_geom_bond_site_symmetry_2
_geom_bond_distance
_geom_bond_publ_flag
Lu O4 . . 2.279(3) ?
Lu O10 . . 2.299(3) ?
Lu O1 . . 2.340(3) ?
Lu O7 . . 2.347(3) ?
Lu N4 . . 2.400(4) ?
Lu N6 . . 2.418(4) ?
Lu N2 . . 2.424(3) ?
Lu N1 . . 2.482(3) ?
C1 N2 . . 1.336(5) ?
C1 N3 . . 1.367(5) ?
C1 C8 . . 1.465(6) ?
C2 N2 . . 1.388(5) ?
C2 C3 . . 1.395(6) ?
C2 C7 . . 1.408(6) ?
C3 H7 . . .98(4) ?
C3 C4 . . 1.401(6) ?
C4 H9 . . .97(4) ?
C4 C5 . . 1.394(6) ?
C5 H15 . . .980(14) ?
C5 C6 . . 1.378(6) ?
C6 H8 . . .98(4) ?
C6 C7 . . 1.403(6) ?
C7 N3 . . 1.384(5) ?
C8 N1 . . 1.347(5) ?
C8 C9 . . 1.398(6) ?
C9 H5 . . .98(4) ?
C9 C10 . . 1.390(7) ?
C10 H12 . . 1.02(5) ?
C10 C11 . . 1.386(6) ?
C11 H10 . . 1.04(6) ?
C11 C12 . . 1.397(6) ?
C12 N1 . . 1.342(5) ?
C12 C13 . . 1.482(6) ?
C13 N4 . . 1.337(5) ?
C13 N5 . . 1.354(6) ?
C14 N4 . . 1.390(5) ?
C14 C15 . . 1.402(6) ?
C14 C19 . . 1.402(6) ?
C15 H14 . . .98(5) ?
C15 C16 . . 1.379(6) ?
C16 H6 . . .97(6) ?
C16 C17 . . 1.411(7) ?
C17 H13 . . .98(4) ?
C17 C18 . . 1.379(7) ?
C18 H11 . . .91(6) ?
C18 C19 . . 1.403(6) ?
C19 N5 . . 1.394(5) ?
C20 H3 . . .95(6) ?
C20 H4 . . .97(6) ?
C20 N5 . . 1.469(6) ?
C20 C21 . . 1.509(7) ?
C21 H23 . . .974 ?
C21 H22 . . .978 ?
C21 H21 . . .979 ?
C22 H17 . . .98(5) ?
C22 H16 . . .98(4) ?
C22 N3 . . 1.473(5) ?
C22 C23 . . 1.523(7) ?
C23 H19 . . .973 ?
C23 H20 . . .975 ?
C23 H18 . . .979 ?
C24 F1 . . 1.313(6) ?
C24 F2 . . 1.334(6) ?
C24 F3 . . 1.337(7) ?
C24 S1 . . 1.830(5) ?
C25 F4 . . 1.318(8) ?
C25 F5 . . 1.320(7) ?
C25 F6 . . 1.347(6) ?
C25 S2 . . 1.818(5) ?
C26 F7 . . 1.326(7) ?
C26 F8 . . 1.327(7) ?
C26 F9 . . 1.335(6) ?
C26 S3 . . 1.827(5) ?
C27 N6 . . 1.133(6) ?
C27 C28 . . 1.454(8) ?
C28 H26 . . .980 ?
C28 H25 . . .985 ?
C28 H24 . . .986 ?
O1 S1 . . 1.453(3) ?
O2 S1 . . 1.426(4) ?
O3 S1 . . 1.438(4) ?
O4 S2 . . 1.459(3) ?
O5 S2 . . 1.427(5) ?
O6 S2 . . 1.430(4) ?
O7 S3 . . 1.467(4) ?
O8 S3 . . 1.438(4) ?
O9 S3 . . 1.424(4) ?
O10 H1 . . .99(4) ?
O10 H2 . . 1.00(5) ?

loop_
_geom_hbond_atom_site_label_D
_geom_hbond_atom_site_label_H
_geom_hbond_atom_site_label_A
_geom_hbond_site_symmetry_D
_geom_hbond_site_symmetry_H
_geom_hbond_site_symmetry_A
_geom_hbond_distance_DH
_geom_hbond_distance_HA
_geom_hbond_distance_DA
_geom_hbond_angle_DHA
_geom_hbond_publ_flag
? ? ? ? ? ? ? ? ? ? ?

loop_
_geom_torsion_atom_site_label_1
_geom_torsion_atom_site_label_2
_geom_torsion_atom_site_label_3
_geom_torsion_atom_site_label_4
_geom_torsion_site_symmetry_1
_geom_torsion_site_symmetry_2
_geom_torsion_site_symmetry_3
_geom_torsion_site_symmetry_4
_geom_torsion
_geom_torsion_publ_flag
? ? ? ? ? ? ? ? ? ?
